data_4518416
loop_
_publ_author_name
'He, Ru'
'Xu, Zhengtao'
'Valandro, Silvano'
'Arman, Hadi D.'
'Xue, Jiangeng'
'Schanze, Kirk S.'

_publ_section_title
;
 High-Purity and Saturated Deep-Blue Luminescence from <i>trans</i>-NHC
 Platinum(II) Butadiyne Complexes: Properties and Organic Light Emitting
 Diode Application.
;
_journal_name_full 'ACS applied materials &amp; interfaces'
_journal_paper_doi 10.1021/acsami.0c21193
_journal_year 2021
_chemical_formula_moiety 'C50 H54 N4 Pt'
_chemical_formula_sum 'C50 H54 N4 Pt'
_chemical_formula_weight 906.06
_space_group_crystal_system triclinic
_space_group_IT_number 2
_space_group_name_Hall '-P 1'
_space_group_name_H-M_alt 'P -1'
_atom_sites_solution_hydrogens geom
_audit_creation_date 2020-02-19
_audit_creation_method
;
Olex2 1.3
(compiled Nov 21 2019 18:26:39 for OlexSys, GUI svn.r6003)
;
_cell_angle_alpha 86.075(3)
_cell_angle_beta 87.123(3)
_cell_angle_gamma 71.255(3)
_cell_formula_units_Z 1
_cell_length_a 8.0634(3)
_cell_length_b 9.8616(3)
_cell_length_c 13.9005(5)
_cell_measurement_reflns_used 16927
_cell_measurement_temperature 98(2)
_cell_measurement_theta_max 29.0170
_cell_measurement_theta_min 2.9140
_cell_volume 1043.79(7)
_computing_cell_refinement 'CrysAlisPro 1.171.39.28e (Rigaku OD, 2015)'
_computing_data_collection 'CrysAlisPro 1.171.39.28e (Rigaku OD, 2015)'
_computing_data_reduction 'CrysAlisPro 1.171.39.28e (Rigaku OD, 2015)'
_computing_molecular_graphics 'Olex2 1.3 (Dolomanov et al., 2009)'
_computing_publication_material 'Olex2 1.3 (Dolomanov et al., 2009)'
_computing_structure_refinement 'SHELXL 2014/7 (Sheldrick, 2015)'
_diffrn_ambient_temperature 98(2)
_diffrn_detector 'CCD plate'
_diffrn_measured_fraction_theta_full 0.999
_diffrn_measured_fraction_theta_max 0.999
_diffrn_measurement_details
;
List of Runs (angles in degrees, time in seconds):

  # Type    Start    End  Width  t~exp~   \w     \q     \k     \f   Frames
--------------------------------------------------------------------------
  1  \w    -97.00  17.00   1.00    6.00    --   -7.60 -38.00  60.00  114
  2  \w    -97.00  25.00   1.00    6.00    --   -7.60 -72.00-120.00  122
  3  \w    -32.00  82.00   1.00    6.00    --   -7.60  38.00 -30.00  114
  4  \w    -45.00  82.00   1.00    6.00    --   -7.60  19.00  60.00  127
  5  \w    -40.00  82.00   1.00    6.00    --   -7.60  72.00  90.00  122
  6  \w    -40.00  78.00   1.00    6.00    --   -7.60  72.00-150.00  118
  7  \w    -37.00  82.00   1.00    6.00    --   -7.60  57.00-180.00  119
;
_diffrn_measurement_device 'four-circle diffractometer'
_diffrn_measurement_device_type 'XtaLAB AFC12 (RCD3): Kappa single'
_diffrn_measurement_method '\w scans'
_diffrn_orient_matrix_type 'CrysAlisPro convention (1999,Acta A55,543-557)'
_diffrn_orient_matrix_UB_11 -0.0412681000
_diffrn_orient_matrix_UB_12 0.0627736000
_diffrn_orient_matrix_UB_13 0.0252829000
_diffrn_orient_matrix_UB_21 -0.0011228000
_diffrn_orient_matrix_UB_22 -0.0428289000
_diffrn_orient_matrix_UB_23 0.0430008000
_diffrn_orient_matrix_UB_31 0.0832615000
_diffrn_orient_matrix_UB_32 0.0034444000
_diffrn_orient_matrix_UB_33 0.0114056000
_diffrn_radiation_monochromator graphite
_diffrn_radiation_probe x-ray
_diffrn_radiation_type 'Mo K\a'
_diffrn_radiation_wavelength 0.71073
_diffrn_reflns_av_R_equivalents 0.0706
_diffrn_reflns_av_unetI/netI 0.0362
_diffrn_reflns_Laue_measured_fraction_full 0.999
_diffrn_reflns_Laue_measured_fraction_max 0.999
_diffrn_reflns_limit_h_max 9
_diffrn_reflns_limit_h_min -9
_diffrn_reflns_limit_k_max 11
_diffrn_reflns_limit_k_min -11
_diffrn_reflns_limit_l_max 16
_diffrn_reflns_limit_l_min -16
_diffrn_reflns_number 23712
_diffrn_reflns_point_group_measured_fraction_full 0.999
_diffrn_reflns_point_group_measured_fraction_max 0.999
_diffrn_reflns_theta_full 25.046
_diffrn_reflns_theta_max 25.046
_diffrn_reflns_theta_min 2.564
_diffrn_source 'fine-focus sealed X-ray tube'
_diffrn_source_type 'Enhance (Mo) X-ray Source'
_exptl_absorpt_coefficient_mu 3.400
_exptl_absorpt_correction_T_max 1.00000
_exptl_absorpt_correction_T_min 0.61809
_exptl_absorpt_correction_type multi-scan
_exptl_absorpt_process_details
;
CrysAlisPro 1.171.39.28e (Rigaku Oxford Diffraction, 2015)
Empirical absorption correction using spherical harmonics,
 implemented in SCALE3 ABSPACK scaling algorithm.
;
_exptl_crystal_colour paleyellow
_exptl_crystal_density_diffrn 1.441
_exptl_crystal_description block
_exptl_crystal_F_000 460
_exptl_crystal_size_max 0.4
_exptl_crystal_size_mid 0.17
_exptl_crystal_size_min 0.07
_refine_diff_density_max 1.951
_refine_diff_density_min -1.553
_refine_diff_density_rms 0.116
_refine_ls_extinction_method none
_refine_ls_goodness_of_fit_ref 1.096
_refine_ls_hydrogen_treatment constr
_refine_ls_matrix_type full
_refine_ls_number_parameters 315
_refine_ls_number_reflns 3705
_refine_ls_number_restraints 0
_refine_ls_restrained_S_all 1.096
_refine_ls_R_factor_all 0.0239
_refine_ls_R_factor_gt 0.0238
_refine_ls_shift/su_max 0.000
_refine_ls_shift/su_mean 0.000
_refine_ls_structure_factor_coef Fsqd
_refine_ls_weighting_details 'w=1/[\s^2^(Fo^2^)+(0.0398P)^2^] where P=(Fo^2^+2Fc^2^)/3'
_refine_ls_weighting_scheme calc
_refine_ls_wR_factor_gt 0.0594
_refine_ls_wR_factor_ref 0.0594
_reflns_Friedel_coverage 0.000
_reflns_number_gt 3703
_reflns_number_total 3705
_reflns_threshold_expression 'I > 2\s(I)'
_cod_data_source_file am0c21193_si_003.cif
_cod_data_source_block cd1770
_cod_database_code 4518416
_shelx_shelxl_version_number 2014/7
_chemical_oxdiff_formula C50H54N4Pt
_chemical_oxdiff_usercomment 'Ru He sample'
_shelx_space_group_comment
;
The symmetry employed for this shelxl refinement is uniquely defined
by the following loop, which should always be used as a source of
symmetry information in preference to the above space-group names.
They are only intended as comments.
;
_shelx_estimated_absorpt_t_max 0.797
_shelx_estimated_absorpt_t_min 0.343
_reflns_odcompleteness_completeness 99.95
_reflns_odcompleteness_iscentric 1
_reflns_odcompleteness_theta 26.32
_olex2_refinement_description
;
1. Fixed Uiso
 At 1.2 times of:
  All C(H) groups, All C(H,H) groups
 At 1.5 times of:
  All C(H,H,H) groups
2. Others
 Fixed Sof: C19A(0.5) C22A(0.5) H22A(0.5) C23A(0.5) H23A(0.5) C25B(0.5)
 H25B(0.5) C23B(0.5) H23B(0.5) C20B(0.5) C20A(0.5) C25A(0.5) H25A(0.5)
 C21B(0.5) H21B(0.5) C21A(0.5) H21A(0.5) C24A(0.5) H24A(0.5) C22B(0.5)
 H22B(0.5) C24B(0.5) H24B(0.5) C19B(0.5)
3.a Secondary CH2 refined with riding coordinates:
 C8(H8A,H8B), C12(H12A,H12B), C13(H13A,H13B), C9(H9A,H9B), C10(H10A,H10B),
 C14(H14A,H14B)
3.b Aromatic/amide H refined with riding coordinates:
 C5(H5), C3(H3), C6(H6), C4(H4), C22A(H22A), C23A(H23A), C25B(H25B),
 C23B(H23B), C25A(H25A), C21B(H21B), C21A(H21A), C24A(H24A), C22B(H22B),
 C24B(H24B)
3.c Idealised Me refined as rotating group:
 C11(H11A,H11B,H11C), C15(H15A,H15B,H15C)
;
_olex2_submission_special_instructions 'No special instructions were received'
_oxdiff_exptl_absorpt_empirical_details
;
Empirical correction (ABSPACK) includes:
- Absorption correction using spherical harmonics
- Frame scaling
;
_oxdiff_exptl_absorpt_empirical_full_max 1.883
_oxdiff_exptl_absorpt_empirical_full_min 0.825

loop_
_space_group_symop_operation_xyz
'x, y, z'
'-x, -y, -z'

loop_
_atom_site_label
_atom_site_type_symbol
_atom_site_fract_x
_atom_site_fract_y
_atom_site_fract_z
_atom_site_U_iso_or_equiv
_atom_site_adp_type
_atom_site_occupancy
_atom_site_site_symmetry_order
_atom_site_calc_flag
_atom_site_refinement_flags_posn
_atom_site_refinement_flags_adp
_atom_site_refinement_flags_occupancy
_atom_site_disorder_assembly
_atom_site_disorder_group
Pt1 Pt 0.5000 0.0000 0.5000 0.01087(7) Uani 1 2 d S . P . .
N1 N 0.1148(3) 0.1757(3) 0.48875(19) 0.0139(5) Uani 1 1 d . . . . .
N2 N 0.2472(3) 0.2608(3) 0.59029(19) 0.0131(5) Uani 1 1 d . . . . .
C16 C 0.5706(4) 0.1271(3) 0.4003(2) 0.0152(7) Uani 1 1 d . . . . .
C1 C 0.2718(4) 0.1575(3) 0.5265(2) 0.0149(7) Uani 1 1 d . . . . .
C8 C 0.0855(4) 0.0844(3) 0.4162(2) 0.0155(7) Uani 1 1 d . . . . .
H8A H -0.0373 0.0845 0.4232 0.019 Uiso 1 1 calc R U . . .
H8B H 0.1623 -0.0152 0.4299 0.019 Uiso 1 1 calc R U . . .
C2 C -0.0141(4) 0.2908(3) 0.5289(2) 0.0149(7) Uani 1 1 d . . . . .
C17 C 0.6068(4) 0.2014(4) 0.3335(3) 0.0224(8) Uani 1 1 d . . . . .
C7 C 0.0713(4) 0.3450(3) 0.5944(2) 0.0153(7) Uani 1 1 d . . . . .
C5 C -0.1968(4) 0.5197(4) 0.6356(3) 0.0215(7) Uani 1 1 d . . . . .
H5 H -0.2627 0.5993 0.6713 0.026 Uiso 1 1 calc R U . . .
C12 C 0.3840(4) 0.2771(4) 0.6498(2) 0.0166(7) Uani 1 1 d . . . . .
H12A H 0.3462 0.3757 0.6727 0.020 Uiso 1 1 calc R U . . .
H12B H 0.4925 0.2641 0.6098 0.020 Uiso 1 1 calc R U . . .
C13 C 0.4236(4) 0.1700(4) 0.7367(2) 0.0211(7) Uani 1 1 d . . . . .
H13A H 0.4772 0.0725 0.7133 0.025 Uiso 1 1 calc R U . . .
H13B H 0.5111 0.1904 0.7759 0.025 Uiso 1 1 calc R U . . .
C9 C 0.1199(4) 0.1296(4) 0.3124(2) 0.0180(7) Uani 1 1 d . . . . .
H9A H 0.2423 0.1302 0.3039 0.022 Uiso 1 1 calc R U . . .
H9B H 0.0406 0.2276 0.2963 0.022 Uiso 1 1 calc R U . . .
C3 C -0.1939(4) 0.3496(4) 0.5158(3) 0.0195(7) Uani 1 1 d . . . . .
H3 H -0.2526 0.3125 0.4719 0.023 Uiso 1 1 calc R U . . .
C10 C 0.0883(5) 0.0237(4) 0.2457(3) 0.0219(7) Uani 1 1 d . . . . .
H10A H 0.1596 -0.0748 0.2669 0.026 Uiso 1 1 calc R U . . .
H10B H -0.0365 0.0292 0.2517 0.026 Uiso 1 1 calc R U . . .
C6 C -0.0184(4) 0.4607(4) 0.6493(3) 0.0181(7) Uani 1 1 d . . . . .
H6 H 0.0398 0.4972 0.6939 0.022 Uiso 1 1 calc R U . . .
C4 C -0.2822(4) 0.4646(4) 0.5702(3) 0.0225(8) Uani 1 1 d . . . . .
H4 H -0.4048 0.5077 0.5630 0.027 Uiso 1 1 calc R U . . .
C14 C 0.2648(5) 0.1716(4) 0.8012(3) 0.0253(8) Uani 1 1 d . . . . .
H14A H 0.1742 0.1562 0.7619 0.030 Uiso 1 1 calc R U . . .
H14B H 0.2151 0.2670 0.8284 0.030 Uiso 1 1 calc R U . . .
C18 C 0.6393(5) 0.2861(5) 0.2572(3) 0.0440(13) Uani 1 1 d . . . . .
C11 C 0.1340(6) 0.0525(5) 0.1402(3) 0.0345(9) Uani 1 1 d . . . . .
H11A H 0.1153 -0.0203 0.1013 0.052 Uiso 1 1 calc R U . . .
H11B H 0.2570 0.0485 0.1338 0.052 Uiso 1 1 calc R U . . .
H11C H 0.0589 0.1477 0.1176 0.052 Uiso 1 1 calc R U . . .
C15 C 0.3098(7) 0.0568(5) 0.8837(3) 0.0463(12) Uani 1 1 d . . . . .
H15A H 0.3582 -0.0380 0.8573 0.069 Uiso 1 1 calc R U . . .
H15B H 0.2035 0.0612 0.9226 0.069 Uiso 1 1 calc R U . . .
H15C H 0.3965 0.0735 0.9243 0.069 Uiso 1 1 calc R U . . .
C19A C 0.6499(10) 0.3896(9) 0.2036(6) 0.0183(16) Uani 0.5 1 d . . P A 1
C22A C 0.8028(15) 0.5723(10) -0.0112(6) 0.0283(19) Uani 0.5 1 d . . P A 1
H22A H 0.9063 0.5626 -0.0497 0.034 Uiso 0.5 1 calc R U P A 1
C23A C 0.6472(12) 0.6808(11) -0.0351(6) 0.0251(18) Uani 0.5 1 d . . P A 1
H23A H 0.6452 0.7451 -0.0894 0.030 Uiso 0.5 1 calc R U P A 1
C25B C 0.6729(11) 0.5351(9) 0.0658(6) 0.0245(16) Uani 0.5 1 d . . P A 2
H25B H 0.6271 0.5940 0.1184 0.029 Uiso 0.5 1 calc R U P A 2
C23B C 0.7662(10) 0.5111(9) -0.1019(5) 0.0292(17) Uani 0.5 1 d . . P A 2
H23B H 0.7846 0.5529 -0.1635 0.035 Uiso 0.5 1 calc R U P A 2
C20B C 0.7111(8) 0.3883(8) 0.0789(5) 0.0171(14) Uani 0.5 1 d . . P A 2
C20A C 0.6522(9) 0.4910(8) 0.1244(6) 0.0197(15) Uani 0.5 1 d . . P A 1
C25A C 0.4976(9) 0.6019(7) 0.1001(5) 0.0196(14) Uani 0.5 1 d . . P A 1
H25A H 0.3937 0.6135 0.1385 0.023 Uiso 0.5 1 calc R U P A 1
C21B C 0.7777(9) 0.3026(8) 0.0004(5) 0.0239(15) Uani 0.5 1 d . . P A 2
H21B H 0.8051 0.2015 0.0085 0.029 Uiso 0.5 1 calc R U P A 2
C21A C 0.8060(11) 0.4785(8) 0.0690(5) 0.0243(16) Uani 0.5 1 d . . P A 1
H21A H 0.9123 0.4063 0.0861 0.029 Uiso 0.5 1 calc R U P A 1
C24A C 0.4968(10) 0.6939(8) 0.0204(6) 0.0262(16) Uani 0.5 1 d . . P A 1
H24A H 0.3913 0.7672 0.0037 0.031 Uiso 0.5 1 calc R U P A 1
C22B C 0.8039(9) 0.3655(9) -0.0893(5) 0.0294(17) Uani 0.5 1 d . . P A 2
H22B H 0.8482 0.3069 -0.1423 0.035 Uiso 0.5 1 calc R U P A 2
C24B C 0.7011(16) 0.5985(13) -0.0249(7) 0.027(2) Uani 0.5 1 d . . P A 2
H24B H 0.6761 0.6994 -0.0335 0.033 Uiso 0.5 1 calc R U P A 2
C19B C 0.6778(9) 0.3243(10) 0.1710(6) 0.0198(16) Uani 0.5 1 d . . P A 2

loop_
_atom_site_aniso_label
_atom_site_aniso_U_11
_atom_site_aniso_U_22
_atom_site_aniso_U_33
_atom_site_aniso_U_23
_atom_site_aniso_U_13
_atom_site_aniso_U_12
Pt1 0.00674(10) 0.00911(10) 0.01365(10) -0.00069(7) 0.00090(6) 0.00166(7)
N1 0.0109(13) 0.0113(13) 0.0170(14) -0.0007(11) 0.0004(11) -0.0002(11)
N2 0.0093(12) 0.0123(13) 0.0154(13) -0.0020(11) 0.0009(10) -0.0002(11)
C16 0.0078(14) 0.0141(16) 0.0190(17) 0.0000(13) -0.0001(12) 0.0027(12)
C1 0.0126(15) 0.0125(16) 0.0186(16) 0.0057(13) -0.0005(13) -0.0040(13)
C8 0.0109(15) 0.0126(15) 0.0217(17) -0.0029(13) -0.0005(13) -0.0017(12)
C2 0.0112(15) 0.0101(15) 0.0203(17) -0.0001(13) 0.0028(13) 0.0004(13)
C17 0.0094(15) 0.0231(18) 0.029(2) 0.0045(16) -0.0014(14) 0.0011(14)
C7 0.0107(15) 0.0116(15) 0.0207(17) 0.0012(13) 0.0022(13) -0.0006(13)
C5 0.0158(16) 0.0122(16) 0.031(2) -0.0054(14) 0.0069(15) 0.0021(14)
C12 0.0109(15) 0.0172(16) 0.0210(17) -0.0036(14) -0.0018(13) -0.0029(13)
C13 0.0213(17) 0.0172(17) 0.0197(17) -0.0030(14) -0.0061(14) 0.0020(14)
C9 0.0155(16) 0.0167(16) 0.0211(17) 0.0006(14) -0.0017(13) -0.0044(13)
C3 0.0111(15) 0.0177(17) 0.0271(19) 0.0011(14) -0.0011(14) -0.0014(13)
C10 0.0178(17) 0.0259(19) 0.0220(18) -0.0042(15) 0.0003(14) -0.0067(15)
C6 0.0141(16) 0.0137(16) 0.0251(18) -0.0027(14) 0.0001(14) -0.0025(13)
C4 0.0077(15) 0.0180(18) 0.037(2) 0.0001(15) -0.0003(14) 0.0019(13)
C14 0.0290(19) 0.0253(19) 0.0219(18) -0.0007(15) -0.0010(15) -0.0093(16)
C18 0.0143(18) 0.060(3) 0.053(3) 0.039(2) -0.0099(19) -0.012(2)
C11 0.037(2) 0.045(3) 0.022(2) -0.0022(18) -0.0022(17) -0.014(2)
C15 0.062(3) 0.037(3) 0.029(2) 0.0097(19) 0.007(2) -0.005(2)
C19A 0.016(4) 0.017(4) 0.022(4) -0.006(3) 0.000(3) -0.005(3)
C22A 0.030(5) 0.026(5) 0.032(5) 0.003(4) 0.004(4) -0.014(5)
C23A 0.035(5) 0.022(5) 0.021(4) 0.005(4) -0.003(4) -0.015(4)
C25B 0.024(5) 0.028(4) 0.021(4) -0.001(4) -0.001(3) -0.007(4)
C23B 0.023(4) 0.043(5) 0.021(4) 0.010(3) 0.000(3) -0.012(4)
C20B 0.011(3) 0.022(4) 0.017(3) 0.002(3) -0.001(3) -0.004(3)
C20A 0.023(4) 0.017(4) 0.021(4) 0.001(3) -0.003(3) -0.009(3)
C25A 0.021(3) 0.016(3) 0.023(4) -0.002(3) -0.004(3) -0.007(3)
C21B 0.017(3) 0.023(4) 0.027(4) -0.003(3) 0.000(3) -0.001(3)
C21A 0.023(4) 0.020(4) 0.029(4) 0.001(3) -0.001(3) -0.006(3)
C24A 0.030(4) 0.015(3) 0.033(4) 0.001(3) -0.012(3) -0.005(3)
C22B 0.016(3) 0.045(5) 0.021(4) -0.007(3) 0.005(3) -0.002(3)
C24B 0.022(5) 0.026(6) 0.031(5) 0.008(4) 0.001(4) -0.006(5)
C19B 0.014(4) 0.020(4) 0.023(4) -0.002(4) -0.003(3) -0.001(3)

loop_
_atom_type_symbol
_atom_type_description
_atom_type_scat_dispersion_real
_atom_type_scat_dispersion_imag
_atom_type_scat_source
C C 0.0033 0.0016 'International Tables Vol C Tables 4.2.6.8 and 6.1.1.4'
H H 0.0000 0.0000 'International Tables Vol C Tables 4.2.6.8 and 6.1.1.4'
N N 0.0061 0.0033 'International Tables Vol C Tables 4.2.6.8 and 6.1.1.4'
Pt Pt -1.7033 8.3905 'International Tables Vol C Tables 4.2.6.8 and 6.1.1.4'

loop_
_geom_angle_atom_site_label_1
_geom_angle_atom_site_label_2
_geom_angle_atom_site_label_3
_geom_angle
_geom_angle_site_symmetry_1
_geom_angle_site_symmetry_3
_geom_angle_publ_flag
C16 Pt1 C16 180.0 . 2_656 ?
C16 Pt1 C1 90.64(12) . . ?
C16 Pt1 C1 89.36(12) . 2_656 ?
C16 Pt1 C1 89.36(12) 2_656 . ?
C16 Pt1 C1 90.64(12) 2_656 2_656 ?
C1 Pt1 C1 180.0 . 2_656 ?
C1 N1 C8 124.0(3) . . ?
C1 N1 C2 110.6(3) . . ?
C2 N1 C8 125.4(3) . . ?
C1 N2 C7 110.2(3) . . ?
C1 N2 C12 124.9(3) . . ?
C7 N2 C12 124.9(3) . . ?
C17 C16 Pt1 174.6(3) . . ?
N1 C1 Pt1 127.1(2) . . ?
N1 C1 N2 107.0(3) . . ?
N2 C1 Pt1 125.8(2) . . ?
N1 C8 H8A 108.6 . . ?
N1 C8 H8B 108.6 . . ?
N1 C8 C9 114.7(3) . . ?
H8A C8 H8B 107.6 . . ?
C9 C8 H8A 108.6 . . ?
C9 C8 H8B 108.6 . . ?
N1 C2 C7 105.9(3) . . ?
C3 C2 N1 132.6(3) . . ?
C3 C2 C7 121.5(3) . . ?
C16 C17 C18 177.3(4) . . ?
N2 C7 C2 106.4(3) . . ?
C6 C7 N2 131.8(3) . . ?
C6 C7 C2 121.8(3) . . ?
C6 C5 H5 119.3 . . ?
C6 C5 C4 121.4(3) . . ?
C4 C5 H5 119.3 . . ?
N2 C12 H12A 109.1 . . ?
N2 C12 H12B 109.1 . . ?
N2 C12 C13 112.5(3) . . ?
H12A C12 H12B 107.8 . . ?
C13 C12 H12A 109.1 . . ?
C13 C12 H12B 109.1 . . ?
C12 C13 H13A 108.6 . . ?
C12 C13 H13B 108.6 . . ?
H13A C13 H13B 107.6 . . ?
C14 C13 C12 114.7(3) . . ?
C14 C13 H13A 108.6 . . ?
C14 C13 H13B 108.6 . . ?
C8 C9 H9A 109.9 . . ?
C8 C9 H9B 109.9 . . ?
C8 C9 C10 108.9(3) . . ?
H9A C9 H9B 108.3 . . ?
C10 C9 H9A 109.9 . . ?
C10 C9 H9B 109.9 . . ?
C2 C3 H3 121.8 . . ?
C4 C3 C2 116.5(3) . . ?
C4 C3 H3 121.8 . . ?
C9 C10 H10A 109.0 . . ?
C9 C10 H10B 109.0 . . ?
H10A C10 H10B 107.8 . . ?
C11 C10 C9 113.0(3) . . ?
C11 C10 H10A 109.0 . . ?
C11 C10 H10B 109.0 . . ?
C7 C6 H6 121.7 . . ?
C5 C6 C7 116.6(3) . . ?
C5 C6 H6 121.7 . . ?
C5 C4 H4 118.9 . . ?
C3 C4 C5 122.2(3) . . ?
C3 C4 H4 118.9 . . ?
C13 C14 H14A 109.1 . . ?
C13 C14 H14B 109.1 . . ?
C13 C14 C15 112.5(3) . . ?
H14A C14 H14B 107.8 . . ?
C15 C14 H14A 109.1 . . ?
C15 C14 H14B 109.1 . . ?
C19A C18 C17 164.1(7) . . ?
C19B C18 C17 159.8(7) . . ?
C10 C11 H11A 109.5 . . ?
C10 C11 H11B 109.5 . . ?
C10 C11 H11C 109.5 . . ?
H11A C11 H11B 109.5 . . ?
H11A C11 H11C 109.5 . . ?
H11B C11 H11C 109.5 . . ?
C14 C15 H15A 109.5 . . ?
C14 C15 H15B 109.5 . . ?
C14 C15 H15C 109.5 . . ?
H15A C15 H15B 109.5 . . ?
H15A C15 H15C 109.5 . . ?
H15B C15 H15C 109.5 . . ?
C18 C19A C20A 166.6(8) . . ?
C23A C22A H22A 120.0 . . ?
C21A C22A H22A 120.0 . . ?
C21A C22A C23A 120.1(9) . . ?
C22A C23A H23A 120.1 . . ?
C24A C23A C22A 119.8(8) . . ?
C24A C23A H23A 120.1 . . ?
C20B C25B H25B 119.6 . . ?
C20B C25B C24B 120.7(8) . . ?
C24B C25B H25B 119.6 . . ?
C22B C23B H23B 119.8 . . ?
C22B C23B C24B 120.4(8) . . ?
C24B C23B H23B 119.8 . . ?
C25B C20B C21B 119.1(7) . . ?
C25B C20B C19B 120.5(7) . . ?
C21B C20B C19B 120.4(7) . . ?
C25A C20A C19A 119.9(7) . . ?
C21A C20A C19A 120.8(7) . . ?
C21A C20A C25A 119.2(8) . . ?
C20A C25A H25A 120.0 . . ?
C24A C25A C20A 120.1(7) . . ?
C24A C25A H25A 120.0 . . ?
C20B C21B H21B 119.9 . . ?
C22B C21B C20B 120.2(7) . . ?
C22B C21B H21B 119.9 . . ?
C22A C21A C20A 119.8(8) . . ?
C22A C21A H21A 120.1 . . ?
C20A C21A H21A 120.1 . . ?
C23A C24A C25A 120.8(8) . . ?
C23A C24A H24A 119.6 . . ?
C25A C24A H24A 119.6 . . ?
C23B C22B C21B 120.5(7) . . ?
C23B C22B H22B 119.7 . . ?
C21B C22B H22B 119.7 . . ?
C25B C24B H24B 120.4 . . ?
C23B C24B C25B 119.1(10) . . ?
C23B C24B H24B 120.4 . . ?
C18 C19B C20B 171.7(9) . . ?

loop_
_geom_bond_atom_site_label_1
_geom_bond_atom_site_label_2
_geom_bond_distance
_geom_bond_site_symmetry_2
_geom_bond_publ_flag
Pt1 C16 1.989(3) . ?
Pt1 C16 1.989(3) 2_656 ?
Pt1 C1 2.027(3) . ?
Pt1 C1 2.027(3) 2_656 ?
N1 C1 1.348(4) . ?
N1 C8 1.472(4) . ?
N1 C2 1.397(4) . ?
N2 C1 1.356(4) . ?
N2 C7 1.395(4) . ?
N2 C12 1.467(4) . ?
C16 C17 1.225(5) . ?
C8 H8A 0.9900 . ?
C8 H8B 0.9900 . ?
C8 C9 1.519(5) . ?
C2 C7 1.399(5) . ?
C2 C3 1.393(5) . ?
C17 C18 1.372(5) . ?
C7 C6 1.392(5) . ?
C5 H5 0.9500 . ?
C5 C6 1.385(5) . ?
C5 C4 1.403(5) . ?
C12 H12A 0.9900 . ?
C12 H12B 0.9900 . ?
C12 C13 1.524(5) . ?
C13 H13A 0.9900 . ?
C13 H13B 0.9900 . ?
C13 C14 1.523(5) . ?
C9 H9A 0.9900 . ?
C9 H9B 0.9900 . ?
C9 C10 1.530(5) . ?
C3 H3 0.9500 . ?
C3 C4 1.381(5) . ?
C10 H10A 0.9900 . ?
C10 H10B 0.9900 . ?
C10 C11 1.525(5) . ?
C6 H6 0.9500 . ?
C4 H4 0.9500 . ?
C14 H14A 0.9900 . ?
C14 H14B 0.9900 . ?
C14 C15 1.525(5) . ?
C18 C19A 1.245(9) . ?
C18 C19B 1.284(9) . ?
C11 H11A 0.9800 . ?
C11 H11B 0.9800 . ?
C11 H11C 0.9800 . ?
C15 H15A 0.9800 . ?
C15 H15B 0.9800 . ?
C15 H15C 0.9800 . ?
C19A C20A 1.440(11) . ?
C22A H22A 0.9500 . ?
C22A C23A 1.400(13) . ?
C22A C21A 1.395(11) . ?
C23A H23A 0.9500 . ?
C23A C24A 1.379(12) . ?
C25B H25B 0.9500 . ?
C25B C20B 1.381(11) . ?
C25B C24B 1.410(13) . ?
C23B H23B 0.9500 . ?
C23B C22B 1.370(12) . ?
C23B C24B 1.393(13) . ?
C20B C21B 1.403(10) . ?
C20B C19B 1.440(10) . ?
C20A C25A 1.407(10) . ?
C20A C21A 1.401(11) . ?
C25A H25A 0.9500 . ?
C25A C24A 1.382(10) . ?
C21B H21B 0.9500 . ?
C21B C22B 1.391(11) . ?
C21A H21A 0.9500 . ?
C24A H24A 0.9500 . ?
C22B H22B 0.9500 . ?
C24B H24B 0.9500 . ?

loop_
_geom_torsion_atom_site_label_1
_geom_torsion_atom_site_label_2
_geom_torsion_atom_site_label_3
_geom_torsion_atom_site_label_4
_geom_torsion
_geom_torsion_site_symmetry_1
_geom_torsion_site_symmetry_2
_geom_torsion_site_symmetry_3
_geom_torsion_site_symmetry_4
_geom_torsion_publ_flag
N1 C8 C9 C10 178.7(3) . . . . ?
N1 C2 C7 N2 0.3(3) . . . . ?
N1 C2 C7 C6 -179.2(3) . . . . ?
N1 C2 C3 C4 179.0(3) . . . . ?
N2 C7 C6 C5 -179.5(3) . . . . ?
N2 C12 C13 C14 -54.9(4) . . . . ?
C1 N1 C8 C9 -86.0(4) . . . . ?
C1 N1 C2 C7 0.2(4) . . . . ?
C1 N1 C2 C3 -178.3(4) . . . . ?
C1 N2 C7 C2 -0.7(3) . . . . ?
C1 N2 C7 C6 178.6(3) . . . . ?
C1 N2 C12 C13 -77.9(4) . . . . ?
C8 N1 C1 Pt1 -3.1(4) . . . . ?
C8 N1 C1 N2 -179.9(3) . . . . ?
C8 N1 C2 C7 179.5(3) . . . . ?
C8 N1 C2 C3 0.9(6) . . . . ?
C8 C9 C10 C11 -175.2(3) . . . . ?
C2 N1 C1 Pt1 176.1(2) . . . . ?
C2 N1 C1 N2 -0.7(4) . . . . ?
C2 N1 C8 C9 94.9(4) . . . . ?
C2 C7 C6 C5 -0.2(5) . . . . ?
C2 C3 C4 C5 -0.3(5) . . . . ?
C17 C18 C19A C20A -142(3) . . . . ?
C7 N2 C1 Pt1 -176.0(2) . . . . ?
C7 N2 C1 N1 0.9(4) . . . . ?
C7 N2 C12 C13 98.9(4) . . . . ?
C7 C2 C3 C4 0.6(5) . . . . ?
C12 N2 C1 Pt1 1.2(4) . . . . ?
C12 N2 C1 N1 178.1(3) . . . . ?
C12 N2 C7 C2 -177.9(3) . . . . ?
C12 N2 C7 C6 1.4(5) . . . . ?
C12 C13 C14 C15 176.7(3) . . . . ?
C3 C2 C7 N2 179.1(3) . . . . ?
C3 C2 C7 C6 -0.4(5) . . . . ?
C6 C5 C4 C3 -0.3(6) . . . . ?
C4 C5 C6 C7 0.5(5) . . . . ?
C18 C19A C20A C25A 90(3) . . . . ?
C18 C19A C20A C21A -88(3) . . . . ?
C19A C20A C25A C24A -175.9(7) . . . . ?
C19A C20A C21A C22A 175.9(8) . . . . ?
C22A C23A C24A C25A 0.5(12) . . . . ?
C23A C22A C21A C20A 1.5(12) . . . . ?
C25B C20B C21B C22B -0.3(10) . . . . ?
C20B C25B C24B C23B 0.8(14) . . . . ?
C20B C21B C22B C23B 0.5(11) . . . . ?
C20A C25A C24A C23A -1.4(11) . . . . ?
C25A C20A C21A C22A -2.3(11) . . . . ?
C21A C22A C23A C24A -0.5(13) . . . . ?
C21A C20A C25A C24A 2.3(10) . . . . ?
C22B C23B C24B C25B -0.6(14) . . . . ?
C24B C25B C20B C21B -0.4(12) . . . . ?
C24B C25B C20B C19B -178.4(8) . . . . ?
C24B C23B C22B C21B 0.0(12) . . . . ?
C19B C20B C21B C22B 177.7(7) . . . . ?
